data_7159360
loop_
_publ_author_name
'Luo, Zhengshan'
'Xing, Zequn'
'Gao, Rui'
'Han, Yufang'
'Ren, Jun'
'Wang, Zhongwen'

_publ_section_title
;
 Visible-light organophotoredox-mediated intermolecular formal [4 + 2]
 cycloadditions of arylcyclobutylamines with olefins.
;
_journal_issue 22
_journal_name_full 'Organic &amp; biomolecular chemistry'
_journal_page_first 4637
_journal_page_last 4642
_journal_paper_doi 10.1039/d3ob00527e
_journal_volume 21
_journal_year 2023
_chemical_absolute_configuration unk
_chemical_formula_moiety 'C19 H22 F3 N O'
_chemical_formula_sum 'C19 H22 F3 N O'
_chemical_formula_weight 337.37
_chemical_melting_point 414.0(10)
_chemical_name_systematic
(1S,2R,2'R,4R)-2'-((4-(trifluoromethyl)phenyl)amino)spiro[bicyclo[2.2.1]heptane-2,1'-cyclohexan]-3-one
_space_group_crystal_system tetragonal
_space_group_IT_number 82
_space_group_name_Hall 'I -4'
_space_group_name_H-M_alt 'I -4'
_atom_sites_solution_hydrogens mixed
_atom_sites_solution_primary dual
_audit_block_doi 10.5517/ccdc.csd.cc2f0d3z
_audit_creation_date 2022-12-08
_audit_creation_method
;
Olex2 1.2
(compiled 2017.01.04 svn.r3372 for OlexSys, GUI svn.r5292)
;
_audit_update_record
;
2023-01-06 deposited with the CCDC.	2023-05-12 downloaded from the CCDC.
;
_cell_angle_alpha 90
_cell_angle_beta 90
_cell_angle_gamma 90
_cell_formula_units_Z 8
_cell_length_a 13.5660(3)
_cell_length_b 13.5660(3)
_cell_length_c 18.1175(6)
_cell_measurement_reflns_used 13864
_cell_measurement_temperature 113.15
_cell_measurement_theta_max 32.4920
_cell_measurement_theta_min 1.8560
_cell_volume 3334.28(15)
_computing_cell_refinement 'CrysAlisPro 1.171.39.46 (Rigaku OD, 2018)'
_computing_data_collection 'CrystalClear(Rigaku, 2008)'
_computing_data_reduction 'CrysAlisPro 1.171.39.46 (Rigaku OD, 2018)'
_computing_molecular_graphics 'Olex2 (Dolomanov et al., 2009)'
_computing_publication_material 'Olex2 (Dolomanov et al., 2009)'
_computing_structure_refinement 'ShelXL (Sheldrick, 2015)'
_computing_structure_solution 'ShelXT (Sheldrick, 2015)'
_diffrn_ambient_temperature 113.15
_diffrn_detector 'CCD plate'
_diffrn_measured_fraction_theta_full 1.000
_diffrn_measured_fraction_theta_max 1.000
_diffrn_measurement_details
;
List of Runs (angles in degrees, time in seconds):

  # Type    Start    End  Width  t~exp~   \w     \q     \k     \f   Frames
#--------------------------------------------------------------------------
  1  \w   -115.00  65.00   1.00    1.00    --  -25.00  45.00   0.00  180
  2  \w   -115.00  65.00   1.00    1.00    --  -25.00  45.00  90.00  180
  3  \w   -115.00  65.00   1.00    1.00    --  -25.00  45.00 180.00  180
;
_diffrn_measurement_device 'abstract diffractometer'
_diffrn_measurement_device_type 'Rigaku Saturn 70'
_diffrn_measurement_method '\w scans'
_diffrn_orient_matrix_type 'CrysAlisPro convention (1999,Acta A55,543-557)'
_diffrn_orient_matrix_UB_11 0.0507970000
_diffrn_orient_matrix_UB_12 0.0111191000
_diffrn_orient_matrix_UB_13 0.0040367000
_diffrn_orient_matrix_UB_21 0.0095126000
_diffrn_orient_matrix_UB_22 -0.0497310000
_diffrn_orient_matrix_UB_23 0.0097984000
_diffrn_orient_matrix_UB_31 0.0079212000
_diffrn_orient_matrix_UB_32 -0.0117140000
_diffrn_orient_matrix_UB_33 -0.0376868000
_diffrn_radiation_monochromator graphite
_diffrn_radiation_probe x-ray
_diffrn_radiation_type MoK\a
_diffrn_radiation_wavelength 0.71073
_diffrn_reflns_av_R_equivalents 0.0485
_diffrn_reflns_av_unetI/netI 0.0333
_diffrn_reflns_Laue_measured_fraction_full 1.000
_diffrn_reflns_Laue_measured_fraction_max 1.000
_diffrn_reflns_limit_h_max 18
_diffrn_reflns_limit_h_min -18
_diffrn_reflns_limit_k_max 18
_diffrn_reflns_limit_k_min -18
_diffrn_reflns_limit_l_max 24
_diffrn_reflns_limit_l_min -23
_diffrn_reflns_number 21324
_diffrn_reflns_point_group_measured_fraction_full 1.000
_diffrn_reflns_point_group_measured_fraction_max 1.000
_diffrn_reflns_theta_full 25.242
_diffrn_reflns_theta_max 28.691
_diffrn_reflns_theta_min 1.875
_diffrn_source 'fine-focus sealed X-ray tube'
_diffrn_source_type 'Enhance (Mo) X-ray Source'
_exptl_absorpt_coefficient_mu 0.105
_exptl_absorpt_correction_T_max 1.00000
_exptl_absorpt_correction_T_min 0.67408
_exptl_absorpt_correction_type multi-scan
_exptl_absorpt_process_details
;
CrysAlisPro 1.171.39.46 (Rigaku Oxford Diffraction, 2018)
Empirical absorption correction using spherical harmonics,
 implemented in SCALE3 ABSPACK scaling algorithm.
;
_exptl_crystal_colour 'Light yellow solid'
_exptl_crystal_colour_primary colourless
_exptl_crystal_density_diffrn 1.344
_exptl_crystal_description flakes
_exptl_crystal_F_000 1424
_exptl_crystal_recrystallization_method 'Re-crystallisation from solvent: n-hexane / dichloromethane'
_exptl_crystal_size_max 0.48
_exptl_crystal_size_mid 0.26
_exptl_crystal_size_min 0.22
_refine_diff_density_max 0.210
_refine_diff_density_min -0.153
_refine_diff_density_rms 0.034
_refine_ls_abs_structure_details
;
 Flack x determined using 1746 quotients [(I+)-(I-)]/[(I+)+(I-)]
 (Parsons, Flack and Wagner, Acta Cryst. B69 (2013) 249-259).
;
_refine_ls_abs_structure_Flack 0.2(3)
_refine_ls_extinction_coef 0.0033(5)
_refine_ls_extinction_expression Fc^*^=kFc[1+0.001xFc^2^\l^3^/sin(2\q)]^-1/4^
_refine_ls_extinction_method 'SHELXL-2016/6 (Sheldrick 2016)'
_refine_ls_goodness_of_fit_ref 1.037
_refine_ls_hydrogen_treatment mixed
_refine_ls_matrix_type full
_refine_ls_number_parameters 222
_refine_ls_number_reflns 4313
_refine_ls_number_restraints 0
_refine_ls_restrained_S_all 1.037
_refine_ls_R_factor_all 0.0405
_refine_ls_R_factor_gt 0.0368
_refine_ls_shift/su_max 0.000
_refine_ls_shift/su_mean 0.000
_refine_ls_structure_factor_coef Fsqd
_refine_ls_weighting_details 'w=1/[\s^2^(Fo^2^)+(0.0362P)^2^+1.3244P] where P=(Fo^2^+2Fc^2^)/3'
_refine_ls_weighting_scheme calc
_refine_ls_wR_factor_gt 0.0830
_refine_ls_wR_factor_ref 0.0859
_reflns_Friedel_coverage 0.937
_reflns_Friedel_fraction_full 1.000
_reflns_Friedel_fraction_max 1.000
_reflns_number_gt 3987
_reflns_number_total 4313
_reflns_threshold_expression 'I > 2\s(I)'
_cod_data_source_file d3ob00527e2.cif
_cod_data_source_block r20221208b
_cod_depositor_comments
;
The following automatic conversions were performed:

data item '_chemical_melting_point' value '413-415' was changed to
'414.0(10)' -- the average value was taken and precision was
estimated.

Automatic conversion script
Id: cif_fix_values 8170 2020-07-09 18:12:32Z antanas 

 Adding full bibliography for 7159357--7159360.cif.
;
_cod_original_cell_volume 3334.28(18)
_cod_database_code 7159360
_shelx_shelxl_version_number 2016/6
_shelx_space_group_comment
;
The symmetry employed for this shelxl refinement is uniquely defined
by the following loop, which should always be used as a source of
symmetry information in preference to the above space-group names.
They are only intended as comments.
;
_reflns_odcompleteness_completeness 96.30
_reflns_odcompleteness_iscentric 1
_reflns_odcompleteness_theta 32.75
_olex2_refinement_description
;
1. Fixed Uiso
 At 1.2 times of:
  All C(H) groups, All C(H,H) groups
2.a Ternary CH refined with riding coordinates:
 C3(H3), C6(H6), C8(H8)
2.b Secondary CH2 refined with riding coordinates:
 C4(H4A,H4B), C5(H5A,H5B), C7(H7A,H7B), C9(H9A,H9B), C10(H10A,H10B), C11(H11A,
 H11B), C12(H12A,H12B)
2.c Aromatic/amide H refined with riding coordinates:
 C14(H14), C15(H15), C17(H17), C18(H18)
;
_olex2_submission_special_instructions 'No special instructions were received'
_oxdiff_exptl_absorpt_empirical_details
;
Empirical correction (ABSPACK) includes:
- Absorption correction using spherical harmonics
- Frame scaling
- Detector area scaling
;
_oxdiff_exptl_absorpt_empirical_full_max 1.188
_oxdiff_exptl_absorpt_empirical_full_min 0.690

loop_
_space_group_symop_operation_xyz
'x, y, z'
'-x, -y, z'
'y, -x, -z'
'-y, x, -z'
'x+1/2, y+1/2, z+1/2'
'-x+1/2, -y+1/2, z+1/2'
'y+1/2, -x+1/2, -z+1/2'
'-y+1/2, x+1/2, -z+1/2'

loop_
_atom_site_label
_atom_site_type_symbol
_atom_site_fract_x
_atom_site_fract_y
_atom_site_fract_z
_atom_site_U_iso_or_equiv
_atom_site_adp_type
_atom_site_occupancy
_atom_site_site_symmetry_order
_atom_site_calc_flag
_atom_site_refinement_flags_posn
_atom_site_refinement_flags_adp
_atom_site_refinement_flags_occupancy
_atom_site_disorder_assembly
_atom_site_disorder_group
F1 F 0.29164(12) 0.19797(15) 0.43043(9) 0.0509(5) Uani 1 1 d . . . . .
F2 F 0.38965(15) 0.30390(12) 0.38372(8) 0.0487(5) Uani 1 1 d . . . . .
F3 F 0.43681(13) 0.15423(13) 0.40090(9) 0.0471(4) Uani 1 1 d . . . . .
O1 O 0.63587(11) 0.50076(11) 0.75937(9) 0.0270(3) Uani 1 1 d . . . . .
N1 N 0.50692(13) 0.33055(14) 0.72112(10) 0.0236(4) Uani 1 1 d . . . . .
C1 C 0.63271(14) 0.33947(14) 0.82143(11) 0.0178(4) Uani 1 1 d . . . . .
C2 C 0.67998(15) 0.42878(15) 0.78242(11) 0.0201(4) Uani 1 1 d . . . . .
C3 C 0.79055(16) 0.41469(16) 0.78542(13) 0.0268(5) Uani 1 1 d . . . . .
H3 H 0.829710 0.451399 0.747585 0.032 Uiso 1 1 calc R . . . .
C4 C 0.81689(18) 0.43636(17) 0.86768(14) 0.0313(5) Uani 1 1 d . . . . .
H4A H 0.888845 0.445017 0.874053 0.038 Uiso 1 1 calc R . . . .
H4B H 0.782708 0.496261 0.885539 0.038 Uiso 1 1 calc R . . . .
C5 C 0.77986(17) 0.34318(16) 0.90893(13) 0.0274(5) Uani 1 1 d . . . . .
H5A H 0.835585 0.305322 0.929942 0.033 Uiso 1 1 calc R . . . .
H5B H 0.733673 0.360939 0.949092 0.033 Uiso 1 1 calc R . . . .
C6 C 0.72714(15) 0.28411(15) 0.84781(12) 0.0207(4) Uani 1 1 d . . . . .
H6 H 0.716239 0.213054 0.860026 0.025 Uiso 1 1 calc R . . . .
C7 C 0.79866(16) 0.30165(16) 0.78303(13) 0.0262(4) Uani 1 1 d . . . . .
H7A H 0.866203 0.277812 0.793487 0.031 Uiso 1 1 calc R . . . .
H7B H 0.774442 0.273396 0.736022 0.031 Uiso 1 1 calc R . . . .
C8 C 0.57367(15) 0.27256(14) 0.76707(12) 0.0202(4) Uani 1 1 d . . . . .
H8 H 0.622201 0.239580 0.733670 0.024 Uiso 1 1 calc R . . . .
C9 C 0.51771(17) 0.19096(17) 0.80961(13) 0.0286(5) Uani 1 1 d . . . . .
H9A H 0.476471 0.153259 0.774464 0.034 Uiso 1 1 calc R . . . .
H9B H 0.566103 0.144835 0.831514 0.034 Uiso 1 1 calc R . . . .
C10 C 0.4520(2) 0.2322(2) 0.87091(15) 0.0381(6) Uani 1 1 d . . . . .
H10A H 0.398824 0.272577 0.848889 0.046 Uiso 1 1 calc R . . . .
H10B H 0.421038 0.177062 0.898232 0.046 Uiso 1 1 calc R . . . .
C11 C 0.5123(2) 0.29522(19) 0.92414(14) 0.0344(5) Uani 1 1 d . . . . .
H11A H 0.468526 0.323339 0.962471 0.041 Uiso 1 1 calc R . . . .
H11B H 0.562514 0.253912 0.948913 0.041 Uiso 1 1 calc R . . . .
C12 C 0.56267(16) 0.37824(15) 0.88166(12) 0.0231(4) Uani 1 1 d . . . . .
H12A H 0.600523 0.419566 0.916666 0.028 Uiso 1 1 calc R . . . .
H12B H 0.511753 0.420380 0.858498 0.028 Uiso 1 1 calc R . . . .
C13 C 0.48049(14) 0.30469(15) 0.65095(12) 0.0200(4) Uani 1 1 d . . . . .
C14 C 0.50334(15) 0.21178(15) 0.62030(12) 0.0221(4) Uani 1 1 d . . . . .
H14 H 0.539169 0.165022 0.648653 0.027 Uiso 1 1 calc R . . . .
C15 C 0.47385(16) 0.18814(16) 0.54901(12) 0.0231(4) Uani 1 1 d . . . . .
H15 H 0.489676 0.125310 0.529126 0.028 Uiso 1 1 calc R . . . .
C16 C 0.42151(15) 0.25534(16) 0.50653(12) 0.0212(4) Uani 1 1 d . . . . .
C17 C 0.39908(15) 0.34794(15) 0.53610(12) 0.0215(4) Uani 1 1 d . . . . .
H17 H 0.363706 0.394424 0.507187 0.026 Uiso 1 1 calc R . . . .
C18 C 0.42779(14) 0.37243(15) 0.60678(12) 0.0204(4) Uani 1 1 d . . . . .
H18 H 0.411928 0.435622 0.625998 0.024 Uiso 1 1 calc R . . . .
C19 C 0.38581(17) 0.22859(16) 0.43150(12) 0.0256(4) Uani 1 1 d . . . . .
H1 H 0.491(2) 0.389(2) 0.7361(17) 0.040(8) Uiso 1 1 d . . . . .

loop_
_atom_site_aniso_label
_atom_site_aniso_U_11
_atom_site_aniso_U_22
_atom_site_aniso_U_33
_atom_site_aniso_U_23
_atom_site_aniso_U_13
_atom_site_aniso_U_12
F1 0.0344(8) 0.0847(13) 0.0336(8) -0.0101(9) -0.0065(7) -0.0194(8)
F2 0.0862(13) 0.0368(8) 0.0229(7) 0.0069(6) -0.0112(8) -0.0114(8)
F3 0.0607(11) 0.0495(10) 0.0310(8) -0.0177(7) -0.0105(8) 0.0179(8)
O1 0.0273(8) 0.0224(7) 0.0311(9) 0.0069(6) -0.0014(6) 0.0050(6)
N1 0.0246(9) 0.0241(9) 0.0220(9) -0.0048(7) -0.0054(7) 0.0073(7)
C1 0.0198(9) 0.0164(9) 0.0171(9) 0.0005(7) -0.0008(7) 0.0022(7)
C2 0.0220(10) 0.0204(9) 0.0179(10) 0.0003(8) -0.0010(8) 0.0026(7)
C3 0.0217(10) 0.0252(11) 0.0335(12) 0.0068(9) 0.0002(9) -0.0014(8)
C4 0.0297(12) 0.0215(10) 0.0428(14) 0.0004(10) -0.0104(10) -0.0025(8)
C5 0.0305(11) 0.0252(11) 0.0265(12) -0.0012(9) -0.0116(9) 0.0013(9)
C6 0.0228(10) 0.0170(9) 0.0225(11) 0.0011(8) -0.0054(8) 0.0040(7)
C7 0.0202(10) 0.0289(11) 0.0294(11) -0.0005(9) -0.0020(9) 0.0063(8)
C8 0.0202(9) 0.0206(9) 0.0198(10) -0.0009(8) -0.0025(8) 0.0031(7)
C9 0.0311(12) 0.0264(11) 0.0283(12) -0.0014(9) -0.0042(9) -0.0058(9)
C10 0.0354(13) 0.0411(14) 0.0377(14) -0.0019(12) 0.0098(11) -0.0156(11)
C11 0.0404(13) 0.0375(13) 0.0252(12) -0.0012(10) 0.0109(10) -0.0068(10)
C12 0.0275(10) 0.0213(10) 0.0204(11) -0.0035(8) 0.0023(8) 0.0004(8)
C13 0.0150(8) 0.0237(9) 0.0212(10) -0.0017(8) 0.0007(7) 0.0004(7)
C14 0.0215(9) 0.0222(10) 0.0227(10) -0.0017(8) -0.0028(8) 0.0046(7)
C15 0.0243(10) 0.0216(10) 0.0234(11) -0.0024(8) -0.0005(8) 0.0012(8)
C16 0.0196(9) 0.0234(10) 0.0207(10) -0.0002(8) 0.0012(8) -0.0030(8)
C17 0.0180(9) 0.0233(10) 0.0233(11) 0.0031(8) -0.0003(8) -0.0009(7)
C18 0.0183(9) 0.0184(9) 0.0244(11) -0.0018(8) 0.0007(8) 0.0011(7)
C19 0.0295(11) 0.0255(11) 0.0219(11) 0.0005(9) -0.0005(9) -0.0018(8)

loop_
_atom_type_symbol
_atom_type_description
_atom_type_scat_dispersion_real
_atom_type_scat_dispersion_imag
_atom_type_scat_source
C C 0.0033 0.0016 'International Tables Vol C Tables 4.2.6.8 and 6.1.1.4'
H H 0.0000 0.0000 'International Tables Vol C Tables 4.2.6.8 and 6.1.1.4'
F F 0.0171 0.0103 'International Tables Vol C Tables 4.2.6.8 and 6.1.1.4'
N N 0.0061 0.0033 'International Tables Vol C Tables 4.2.6.8 and 6.1.1.4'
O O 0.0106 0.0060 'International Tables Vol C Tables 4.2.6.8 and 6.1.1.4'

loop_
_geom_angle_atom_site_label_1
_geom_angle_atom_site_label_2
_geom_angle_atom_site_label_3
_geom_angle
_geom_angle_site_symmetry_1
_geom_angle_site_symmetry_3
_geom_angle_publ_flag
C8 N1 H1 118(2) . . ?
C13 N1 C8 123.70(18) . . ?
C13 N1 H1 118(2) . . ?
C2 C1 C6 100.20(15) . . ?
C2 C1 C8 112.40(16) . . ?
C6 C1 C8 109.56(16) . . ?
C12 C1 C2 108.24(16) . . ?
C12 C1 C6 117.01(17) . . ?
C12 C1 C8 109.22(16) . . ?
O1 C2 C1 125.60(19) . . ?
O1 C2 C3 126.9(2) . . ?
C3 C2 C1 107.25(16) . . ?
C2 C3 H3 116.1 . . ?
C2 C3 C4 103.73(18) . . ?
C2 C3 C7 101.29(16) . . ?
C4 C3 H3 116.1 . . ?
C7 C3 H3 116.1 . . ?
C7 C3 C4 101.44(18) . . ?
C3 C4 H4A 111.1 . . ?
C3 C4 H4B 111.1 . . ?
H4A C4 H4B 109.0 . . ?
C5 C4 C3 103.44(17) . . ?
C5 C4 H4A 111.1 . . ?
C5 C4 H4B 111.1 . . ?
C4 C5 H5A 111.1 . . ?
C4 C5 H5B 111.1 . . ?
H5A C5 H5B 109.1 . . ?
C6 C5 C4 103.15(18) . . ?
C6 C5 H5A 111.1 . . ?
C6 C5 H5B 111.1 . . ?
C1 C6 H6 114.2 . . ?
C5 C6 C1 110.52(17) . . ?
C5 C6 H6 114.2 . . ?
C7 C6 C1 102.08(16) . . ?
C7 C6 C5 100.06(17) . . ?
C7 C6 H6 114.2 . . ?
C3 C7 C6 95.02(17) . . ?
C3 C7 H7A 112.7 . . ?
C3 C7 H7B 112.7 . . ?
C6 C7 H7A 112.7 . . ?
C6 C7 H7B 112.7 . . ?
H7A C7 H7B 110.2 . . ?
N1 C8 C1 111.40(16) . . ?
N1 C8 H8 107.7 . . ?
N1 C8 C9 111.41(18) . . ?
C1 C8 H8 107.7 . . ?
C9 C8 C1 110.70(17) . . ?
C9 C8 H8 107.7 . . ?
C8 C9 H9A 109.1 . . ?
C8 C9 H9B 109.1 . . ?
H9A C9 H9B 107.8 . . ?
C10 C9 C8 112.71(19) . . ?
C10 C9 H9A 109.1 . . ?
C10 C9 H9B 109.1 . . ?
C9 C10 H10A 109.5 . . ?
C9 C10 H10B 109.5 . . ?
H10A C10 H10B 108.1 . . ?
C11 C10 C9 110.6(2) . . ?
C11 C10 H10A 109.5 . . ?
C11 C10 H10B 109.5 . . ?
C10 C11 H11A 109.8 . . ?
C10 C11 H11B 109.8 . . ?
H11A C11 H11B 108.2 . . ?
C12 C11 C10 109.6(2) . . ?
C12 C11 H11A 109.8 . . ?
C12 C11 H11B 109.8 . . ?
C1 C12 H12A 109.1 . . ?
C1 C12 H12B 109.1 . . ?
C11 C12 C1 112.45(18) . . ?
C11 C12 H12A 109.1 . . ?
C11 C12 H12B 109.1 . . ?
H12A C12 H12B 107.8 . . ?
N1 C13 C14 122.52(19) . . ?
N1 C13 C18 119.51(18) . . ?
C14 C13 C18 117.97(19) . . ?
C13 C14 H14 119.7 . . ?
C15 C14 C13 120.56(19) . . ?
C15 C14 H14 119.7 . . ?
C14 C15 H15 119.6 . . ?
C16 C15 C14 120.7(2) . . ?
C16 C15 H15 119.6 . . ?
C15 C16 C17 119.24(19) . . ?
C15 C16 C19 120.85(19) . . ?
C17 C16 C19 119.86(19) . . ?
C16 C17 H17 119.7 . . ?
C18 C17 C16 120.7(2) . . ?
C18 C17 H17 119.7 . . ?
C13 C18 H18 119.6 . . ?
C17 C18 C13 120.81(19) . . ?
C17 C18 H18 119.6 . . ?
F1 C19 C16 113.46(18) . . ?
F2 C19 F1 105.27(19) . . ?
F2 C19 F3 106.61(19) . . ?
F2 C19 C16 113.05(18) . . ?
F3 C19 F1 104.58(19) . . ?
F3 C19 C16 113.12(18) . . ?

loop_
_geom_bond_atom_site_label_1
_geom_bond_atom_site_label_2
_geom_bond_distance
_geom_bond_site_symmetry_2
_geom_bond_publ_flag
F1 C19 1.343(3) . ?
F2 C19 1.340(3) . ?
F3 C19 1.343(3) . ?
O1 C2 1.219(2) . ?
N1 C8 1.460(3) . ?
N1 C13 1.367(3) . ?
N1 H1 0.87(3) . ?
C1 C2 1.542(3) . ?
C1 C6 1.560(3) . ?
C1 C8 1.561(3) . ?
C1 C12 1.540(3) . ?
C2 C3 1.513(3) . ?
C3 H3 1.0000 . ?
C3 C4 1.560(3) . ?
C3 C7 1.538(3) . ?
C4 H4A 0.9900 . ?
C4 H4B 0.9900 . ?
C4 C5 1.552(3) . ?
C5 H5A 0.9900 . ?
C5 H5B 0.9900 . ?
C5 C6 1.543(3) . ?
C6 H6 1.0000 . ?
C6 C7 1.541(3) . ?
C7 H7A 0.9900 . ?
C7 H7B 0.9900 . ?
C8 H8 1.0000 . ?
C8 C9 1.548(3) . ?
C9 H9A 0.9900 . ?
C9 H9B 0.9900 . ?
C9 C10 1.530(3) . ?
C10 H10A 0.9900 . ?
C10 H10B 0.9900 . ?
C10 C11 1.527(4) . ?
C11 H11A 0.9900 . ?
C11 H11B 0.9900 . ?
C11 C12 1.526(3) . ?
C12 H12A 0.9900 . ?
C12 H12B 0.9900 . ?
C13 C14 1.412(3) . ?
C13 C18 1.413(3) . ?
C14 H14 0.9500 . ?
C14 C15 1.390(3) . ?
C15 H15 0.9500 . ?
C15 C16 1.388(3) . ?
C16 C17 1.399(3) . ?
C16 C19 1.488(3) . ?
C17 H17 0.9500 . ?
C17 C18 1.379(3) . ?
C18 H18 0.9500 . ?

loop_
_geom_torsion_atom_site_label_1
_geom_torsion_atom_site_label_2
_geom_torsion_atom_site_label_3
_geom_torsion_atom_site_label_4
_geom_torsion
_geom_torsion_site_symmetry_1
_geom_torsion_site_symmetry_2
_geom_torsion_site_symmetry_3
_geom_torsion_site_symmetry_4
_geom_torsion_publ_flag
O1 C2 C3 C4 100.9(3) . . . . ?
O1 C2 C3 C7 -154.3(2) . . . . ?
N1 C8 C9 C10 -70.6(2) . . . . ?
N1 C13 C14 C15 179.1(2) . . . . ?
N1 C13 C18 C17 -179.20(19) . . . . ?
C1 C2 C3 C4 -73.41(19) . . . . ?
C1 C2 C3 C7 31.5(2) . . . . ?
C1 C6 C7 C3 55.73(18) . . . . ?
C1 C8 C9 C10 53.9(2) . . . . ?
C2 C1 C6 C5 68.8(2) . . . . ?
C2 C1 C6 C7 -36.95(19) . . . . ?
C2 C1 C8 N1 -48.9(2) . . . . ?
C2 C1 C8 C9 -173.47(16) . . . . ?
C2 C1 C12 C11 -179.66(19) . . . . ?
C2 C3 C4 C5 74.3(2) . . . . ?
C2 C3 C7 C6 -52.52(19) . . . . ?
C3 C4 C5 C6 -5.7(2) . . . . ?
C4 C3 C7 C6 54.18(18) . . . . ?
C4 C5 C6 C1 -67.2(2) . . . . ?
C4 C5 C6 C7 39.9(2) . . . . ?
C5 C6 C7 C3 -57.97(18) . . . . ?
C6 C1 C2 O1 -171.1(2) . . . . ?
C6 C1 C2 C3 3.2(2) . . . . ?
C6 C1 C8 N1 -159.39(17) . . . . ?
C6 C1 C8 C9 76.1(2) . . . . ?
C6 C1 C12 C11 -67.5(2) . . . . ?
C7 C3 C4 C5 -30.5(2) . . . . ?
C8 N1 C13 C14 9.9(3) . . . . ?
C8 N1 C13 C18 -170.43(19) . . . . ?
C8 C1 C2 O1 72.6(3) . . . . ?
C8 C1 C2 C3 -113.00(19) . . . . ?
C8 C1 C6 C5 -172.89(18) . . . . ?
C8 C1 C6 C7 81.40(19) . . . . ?
C8 C1 C12 C11 57.7(2) . . . . ?
C8 C9 C10 C11 -55.9(3) . . . . ?
C9 C10 C11 C12 57.4(3) . . . . ?
C10 C11 C12 C1 -59.9(3) . . . . ?
C12 C1 C2 O1 -48.1(3) . . . . ?
C12 C1 C2 C3 126.28(19) . . . . ?
C12 C1 C6 C5 -47.9(2) . . . . ?
C12 C1 C6 C7 -153.62(17) . . . . ?
C12 C1 C8 N1 71.2(2) . . . . ?
C12 C1 C8 C9 -53.3(2) . . . . ?
C13 N1 C8 C1 149.67(19) . . . . ?
C13 N1 C8 C9 -86.2(2) . . . . ?
C13 C14 C15 C16 0.1(3) . . . . ?
C14 C13 C18 C17 0.5(3) . . . . ?
C14 C15 C16 C17 0.4(3) . . . . ?
C14 C15 C16 C19 -177.1(2) . . . . ?
C15 C16 C17 C18 -0.5(3) . . . . ?
C15 C16 C19 F1 96.4(2) . . . . ?
C15 C16 C19 F2 -143.9(2) . . . . ?
C15 C16 C19 F3 -22.6(3) . . . . ?
C16 C17 C18 C13 0.0(3) . . . . ?
C17 C16 C19 F1 -81.2(3) . . . . ?
C17 C16 C19 F2 38.6(3) . . . . ?
C17 C16 C19 F3 159.89(19) . . . . ?
C18 C13 C14 C15 -0.5(3) . . . . ?
C19 C16 C17 C18 177.12(19) . . . . ?
